data_4070691
loop_
_publ_author_name
'Dyson, Gavin'
'Frison, Jean-C\'edric'
'Simonovic, Stevan'
'Whitwood, Adrian C.'
'Douthwaite, Richard E.'

_publ_section_title
;
 Synthesis and Structural Variation of Iron, Rhodium, Palladium, and
 Silver Complexes of a Chiral N-Heterocyclic Carbene&#x2212;Phenoxyimine
 Hybrid Ligand
;
_journal_issue 2
_journal_name_full Organometallics
_journal_page_first 281
_journal_paper_doi 10.1021/om7009478
_journal_volume 27
_journal_year 2008
_chemical_absolute_configuration ad
_chemical_formula_moiety 'C66 H88 Ag2 Br2 Fe N6 O2, C7 H8'
_chemical_formula_sum 'C73 H96 Ag2 Br2 Fe N6 O2'
_chemical_formula_weight 1520.97
_chemical_name_systematic
; 
 ? 
;
_space_group_IT_number 19
_symmetry_cell_setting orthorhombic
_symmetry_space_group_name_Hall 'P 2ac 2ab'
_symmetry_space_group_name_H-M 'P 21 21 21'
_atom_sites_solution_hydrogens geom
_atom_sites_solution_primary direct
_atom_sites_solution_secondary difmap
_audit_creation_method SHELXL-97
_cell_angle_alpha 90.00
_cell_angle_beta 90.00
_cell_angle_gamma 90.00
_cell_formula_units_Z 4
_cell_length_a 16.8959(14)
_cell_length_b 18.3946(16)
_cell_length_c 23.265(2)
_cell_measurement_reflns_used 4313
_cell_measurement_temperature 110(2)
_cell_measurement_theta_max 18.94
_cell_measurement_theta_min 2.21
_cell_volume 7230.6(11)
_computing_cell_refinement 'Bruker SMART'
_computing_data_collection 'Bruker SMART'
_computing_data_reduction 'Bruker SAINT'
_computing_molecular_graphics 'Bruker SHELXTL'
_computing_publication_material 'Bruker SHELXTL'
_computing_structure_refinement 'SHELXL-97 (Sheldrick, 1997)'
_computing_structure_solution 'SHELXS-97 (Sheldrick, 1997)'
_diffrn_ambient_temperature 110(2)
_diffrn_measured_fraction_theta_full 0.989
_diffrn_measured_fraction_theta_max 0.989
_diffrn_measurement_device_type 'CCD area detector'
_diffrn_measurement_method 'phi and omega scans'
_diffrn_radiation_monochromator graphite
_diffrn_radiation_source 'fine-focus sealed tube'
_diffrn_radiation_type MoK\a
_diffrn_radiation_wavelength 0.71073
_diffrn_reflns_av_R_equivalents 0.0944
_diffrn_reflns_av_sigmaI/netI 0.0625
_diffrn_reflns_limit_h_max 16
_diffrn_reflns_limit_h_min -16
_diffrn_reflns_limit_k_max 17
_diffrn_reflns_limit_k_min -17
_diffrn_reflns_limit_l_max 22
_diffrn_reflns_limit_l_min -22
_diffrn_reflns_number 46262
_diffrn_reflns_theta_full 20.21
_diffrn_reflns_theta_max 20.21
_diffrn_reflns_theta_min 1.49
_exptl_absorpt_coefficient_mu 1.886
_exptl_absorpt_correction_T_max 0.910
_exptl_absorpt_correction_T_min 0.830
_exptl_absorpt_correction_type multi-scan
_exptl_absorpt_process_details 'SADABS v2.03; (Sheldrick)'
_exptl_crystal_colour orange
_exptl_crystal_density_diffrn 1.397
_exptl_crystal_density_method 'not measured'
_exptl_crystal_description block
_exptl_crystal_F_000 3128
_exptl_crystal_size_max 0.15
_exptl_crystal_size_mid 0.05
_exptl_crystal_size_min 0.05
_refine_diff_density_max 0.617
_refine_diff_density_min -0.432
_refine_diff_density_rms 0.074
_refine_ls_abs_structure_details 'Flack H D (1983), Acta Cryst. A39, 876-881'
_refine_ls_abs_structure_Flack 0.048(13)
_refine_ls_extinction_method none
_refine_ls_goodness_of_fit_ref 1.056
_refine_ls_hydrogen_treatment constr
_refine_ls_matrix_type full
_refine_ls_number_parameters 792
_refine_ls_number_reflns 6874
_refine_ls_number_restraints 6
_refine_ls_restrained_S_all 1.059
_refine_ls_R_factor_all 0.0578
_refine_ls_R_factor_gt 0.0418
_refine_ls_shift/su_max 0.001
_refine_ls_shift/su_mean 0.000
_refine_ls_structure_factor_coef Fsqd
_refine_ls_weighting_details 'calc w=1/[\s^2^(Fo^2^)+(0.0460P)^2^+3.6569P] where P=(Fo^2^+2Fc^2^)/3'
_refine_ls_weighting_scheme calc
_refine_ls_wR_factor_gt 0.0876
_refine_ls_wR_factor_ref 0.0940
_reflns_number_gt 5827
_reflns_number_total 6874
_reflns_threshold_expression >2sigma(I)
_cod_data_source_file om7009478-file001.cif
_cod_data_source_block 3
_cod_depositor_comments
;
The following automatic conversions were performed:

'_symmetry_cell_setting' value 'Orthorhombic' changed to
'orthorhombic' according to
/home/saulius/struct/CIF-dictionaries/cif_core.dic dictionary named
'cif_core.dic' version 2.4.1 from 2010-06-29.

Automatic conversion script
Id: cif_fix_values 1715 2011-07-08 13:25:40Z adriana 
;
_cod_original_cell_volume 7230.7(11)
_cod_original_sg_symbol_H-M P2(1)2(1)2(1)
_cod_database_code 4070691

loop_
_symmetry_equiv_pos_as_xyz
'x, y, z'
'-x+1/2, -y, z+1/2'
'-x, y+1/2, -z+1/2'
'x+1/2, -y+1/2, -z'

loop_
_atom_site_label
_atom_site_type_symbol
_atom_site_fract_x
_atom_site_fract_y
_atom_site_fract_z
_atom_site_U_iso_or_equiv
_atom_site_adp_type
_atom_site_occupancy
_atom_site_symmetry_multiplicity
_atom_site_calc_flag
_atom_site_refinement_flags
Ag1 Ag 0.39599(4) 0.22444(4) 0.14999(3) 0.0379(2) Uani 1 1 d .
Ag2 Ag 0.44932(4) 0.64860(4) 0.45037(3) 0.0352(2) Uani 1 1 d .
Br1 Br 0.53682(7) 0.26008(7) 0.15704(5) 0.0627(4) Uani 1 1 d .
Br2 Br 0.59210(6) 0.63651(6) 0.46283(5) 0.0532(3) Uani 1 1 d .
C1 C 0.2734(5) 0.2153(5) 0.1658(4) 0.030(2) Uani 1 1 d .
C2 C 0.1525(6) 0.1665(6) 0.1740(4) 0.034(3) Uani 1 1 d .
H2 H 0.1117 0.1310 0.1751 0.041 Uiso 1 1 calc R
C3 C 0.1423(5) 0.2391(5) 0.1783(4) 0.027(2) Uani 1 1 d .
C4 C 0.2369(5) 0.3468(5) 0.1724(4) 0.024(2) Uani 1 1 d .
H4 H 0.1871 0.3745 0.1799 0.029 Uiso 1 1 calc R
C5 C 0.2678(5) 0.3687(5) 0.1137(4) 0.034(3) Uani 1 1 d .
H5A H 0.2248 0.3638 0.0850 0.041 Uiso 1 1 calc R
H5B H 0.3113 0.3356 0.1023 0.041 Uiso 1 1 calc R
C6 C 0.2984(5) 0.4482(5) 0.1138(4) 0.031(3) Uani 1 1 d .
H6A H 0.3207 0.4604 0.0757 0.037 Uiso 1 1 calc R
H6B H 0.2541 0.4819 0.1218 0.037 Uiso 1 1 calc R
C7 C 0.3609(5) 0.4566(5) 0.1589(4) 0.038(3) Uani 1 1 d .
H7A H 0.4054 0.4234 0.1504 0.046 Uiso 1 1 calc R
H7B H 0.3814 0.5070 0.1581 0.046 Uiso 1 1 calc R
C8 C 0.3297(5) 0.4405(5) 0.2173(4) 0.032(3) Uani 1 1 d .
H8A H 0.2878 0.4761 0.2269 0.038 Uiso 1 1 calc R
H8B H 0.3728 0.4462 0.2457 0.038 Uiso 1 1 calc R
C9 C 0.2951(5) 0.3624(5) 0.2221(4) 0.026(2) Uani 1 1 d .
H9 H 0.3397 0.3267 0.2200 0.031 Uiso 1 1 calc R
C10 C 0.2603(5) 0.2899(5) 0.3017(4) 0.027(2) Uani 1 1 d .
H10 H 0.2947 0.2560 0.2837 0.033 Uiso 1 1 calc R
C11 C 0.2211(6) 0.2655(5) 0.3530(5) 0.034(3) Uani 1 1 d .
C12 C 0.2381(6) 0.1941(5) 0.3717(5) 0.044(3) Uani 1 1 d .
H12 H 0.2763 0.1662 0.3513 0.053 Uiso 1 1 calc R
C13 C 0.2001(7) 0.1632(5) 0.4196(5) 0.041(3) Uani 1 1 d .
C14 C 0.1453(6) 0.2056(5) 0.4481(5) 0.041(3) Uani 1 1 d .
H14 H 0.1199 0.1855 0.4809 0.049 Uiso 1 1 calc R
C15 C 0.1252(5) 0.2752(5) 0.4319(4) 0.029(3) Uani 1 1 d .
C16 C 0.1635(6) 0.3082(5) 0.3847(4) 0.029(3) Uani 1 1 d .
C17 C 0.2696(6) 0.0784(5) 0.1689(4) 0.039(3) Uani 1 1 d .
H17 H 0.3270 0.0851 0.1600 0.047 Uiso 1 1 calc R
C18 C 0.2355(7) 0.0299(5) 0.1236(5) 0.054(3) Uani 1 1 d .
H18A H 0.1789 0.0228 0.1309 0.082 Uiso 1 1 calc R
H18B H 0.2625 -0.0173 0.1246 0.082 Uiso 1 1 calc R
H18C H 0.2428 0.0522 0.0858 0.082 Uiso 1 1 calc R
C19 C 0.2634(7) 0.0491(6) 0.2295(4) 0.058(3) Uani 1 1 d .
H19A H 0.2859 0.0844 0.2565 0.086 Uiso 1 1 calc R
H19B H 0.2926 0.0032 0.2322 0.086 Uiso 1 1 calc R
H19C H 0.2076 0.0406 0.2390 0.086 Uiso 1 1 calc R
C20 C 0.0688(6) 0.2806(6) 0.1839(5) 0.041(3) Uani 1 1 d .
C21 C 0.0195(7) 0.2951(7) 0.1362(5) 0.073(4) Uani 1 1 d .
H21 H 0.0336 0.2772 0.0993 0.087 Uiso 1 1 calc R
C22 C -0.0488(7) 0.3351(7) 0.1426(7) 0.090(5) Uani 1 1 d .
H22 H -0.0801 0.3464 0.1099 0.108 Uiso 1 1 calc R
C23 C -0.0721(7) 0.3589(7) 0.1965(6) 0.070(4) Uani 1 1 d .
H23 H -0.1215 0.3828 0.2013 0.084 Uiso 1 1 calc R
C24 C -0.0238(7) 0.3478(6) 0.2421(5) 0.054(3) Uani 1 1 d .
H24 H -0.0391 0.3658 0.2788 0.064 Uiso 1 1 calc R
C25 C 0.0470(6) 0.3110(5) 0.2366(5) 0.038(3) Uani 1 1 d .
H25 H 0.0811 0.3064 0.2688 0.046 Uiso 1 1 calc R
C26 C 0.2206(7) 0.0856(5) 0.4376(4) 0.050(3) Uani 1 1 d .
C27 C 0.2931(8) 0.0849(6) 0.4696(7) 0.108(6) Uani 1 1 d .
H27A H 0.3373 0.0966 0.4440 0.162 Uiso 1 1 calc R
H27B H 0.3012 0.0365 0.4862 0.162 Uiso 1 1 calc R
H27C H 0.2903 0.1210 0.5005 0.162 Uiso 1 1 calc R
C28 C 0.2126(10) 0.0333(6) 0.3880(6) 0.105(6) Uani 1 1 d .
H28A H 0.2570 0.0400 0.3614 0.157 Uiso 1 1 calc R
H28B H 0.1627 0.0426 0.3677 0.157 Uiso 1 1 calc R
H28C H 0.2128 -0.0167 0.4026 0.157 Uiso 1 1 calc R
C29 C 0.1545(8) 0.0557(6) 0.4807(6) 0.095(5) Uani 1 1 d .
H29A H 0.1615 0.0033 0.4860 0.143 Uiso 1 1 calc R
H29B H 0.1019 0.0651 0.4645 0.143 Uiso 1 1 calc R
H29C H 0.1594 0.0804 0.5178 0.143 Uiso 1 1 calc R
C30 C 0.0602(6) 0.3176(5) 0.4648(4) 0.040(3) Uani 1 1 d .
C31 C -0.0058(5) 0.3383(5) 0.4248(4) 0.038(3) Uani 1 1 d .
H31A H 0.0152 0.3685 0.3936 0.057 Uiso 1 1 calc R
H31B H -0.0461 0.3657 0.4460 0.057 Uiso 1 1 calc R
H31C H -0.0296 0.2942 0.4086 0.057 Uiso 1 1 calc R
C32 C 0.0209(7) 0.2711(6) 0.5117(4) 0.053(3) Uani 1 1 d .
H32A H 0.0047 0.2243 0.4953 0.080 Uiso 1 1 calc R
H32B H -0.0257 0.2965 0.5267 0.080 Uiso 1 1 calc R
H32C H 0.0586 0.2628 0.5430 0.080 Uiso 1 1 calc R
C33 C 0.0968(6) 0.3837(5) 0.4940(4) 0.037(3) Uani 1 1 d .
H33A H 0.1430 0.3685 0.5165 0.056 Uiso 1 1 calc R
H33B H 0.0577 0.4063 0.5195 0.056 Uiso 1 1 calc R
H33C H 0.1134 0.4189 0.4648 0.056 Uiso 1 1 calc R
C34 C 0.3253(5) 0.6545(5) 0.4528(4) 0.030(2) Uani 1 1 d .
C35 C 0.2055(6) 0.7058(5) 0.4605(4) 0.034(3) Uani 1 1 d .
H35 H 0.1659 0.7422 0.4640 0.041 Uiso 1 1 calc R
C36 C 0.1926(5) 0.6332(5) 0.4562(4) 0.025(2) Uani 1 1 d .
C37 C 0.2865(5) 0.5229(4) 0.4484(4) 0.025(2) Uani 1 1 d .
H37 H 0.2353 0.4958 0.4505 0.030 Uiso 1 1 calc R
C38 C 0.3371(6) 0.4996(5) 0.5005(4) 0.033(3) Uani 1 1 d .
H38A H 0.3882 0.5259 0.4998 0.039 Uiso 1 1 calc R
H38B H 0.3093 0.5127 0.5365 0.039 Uiso 1 1 calc R
C39 C 0.3525(7) 0.4178(5) 0.4997(5) 0.045(3) Uani 1 1 d .
H39A H 0.3834 0.4035 0.5340 0.054 Uiso 1 1 calc R
H39B H 0.3015 0.3911 0.5004 0.054 Uiso 1 1 calc R
C40 C 0.3975(6) 0.3988(5) 0.4462(4) 0.046(3) Uani 1 1 d .
H40A H 0.4074 0.3457 0.4451 0.056 Uiso 1 1 calc R
H40B H 0.4492 0.4240 0.4462 0.056 Uiso 1 1 calc R
C41 C 0.3501(6) 0.4213(5) 0.3939(4) 0.037(3) Uani 1 1 d .
H41A H 0.3017 0.3911 0.3917 0.044 Uiso 1 1 calc R
H41B H 0.3818 0.4115 0.3590 0.044 Uiso 1 1 calc R
C42 C 0.3262(5) 0.5014(4) 0.3943(4) 0.024(2) Uani 1 1 d .
H42 H 0.3756 0.5310 0.3906 0.029 Uiso 1 1 calc R
C43 C 0.2879(5) 0.5771(5) 0.3170(4) 0.028(2) Uani 1 1 d .
H43 H 0.3307 0.6064 0.3299 0.034 Uiso 1 1 calc R
C44 C 0.2416(6) 0.6060(5) 0.2693(4) 0.030(3) Uani 1 1 d .
C45 C 0.2722(6) 0.6695(6) 0.2443(4) 0.042(3) Uani 1 1 d .
H45 H 0.3199 0.6895 0.2591 0.051 Uiso 1 1 calc R
C46 C 0.2354(7) 0.7036(6) 0.1991(5) 0.050(3) Uani 1 1 d .
C47 C 0.1640(6) 0.6736(5) 0.1818(4) 0.037(3) Uani 1 1 d .
H47 H 0.1366 0.6977 0.1516 0.044 Uiso 1 1 calc R
C48 C 0.1282(5) 0.6109(5) 0.2046(4) 0.030(3) Uani 1 1 d .
C49 C 0.1711(5) 0.5738(5) 0.2485(4) 0.023(2) Uani 1 1 d .
C50 C 0.3238(6) 0.7895(5) 0.4641(4) 0.035(3) Uani 1 1 d .
H50 H 0.3814 0.7835 0.4553 0.043 Uiso 1 1 calc R
C51 C 0.2902(7) 0.8407(6) 0.4214(6) 0.069(4) Uani 1 1 d .
H51A H 0.2967 0.8206 0.3827 0.103 Uiso 1 1 calc R
H51B H 0.3179 0.8875 0.4240 0.103 Uiso 1 1 calc R
H51C H 0.2338 0.8480 0.4293 0.103 Uiso 1 1 calc R
C52 C 0.3166(7) 0.8138(6) 0.5255(5) 0.065(4) Uani 1 1 d .
H52A H 0.2607 0.8211 0.5350 0.098 Uiso 1 1 calc R
H52B H 0.3454 0.8596 0.5307 0.098 Uiso 1 1 calc R
H52C H 0.3391 0.7766 0.5508 0.098 Uiso 1 1 calc R
C53 C 0.1160(5) 0.5961(5) 0.4551(5) 0.033(3) Uani 1 1 d .
C54 C 0.0652(6) 0.6018(6) 0.5038(4) 0.043(3) Uani 1 1 d .
H54 H 0.0819 0.6268 0.5374 0.051 Uiso 1 1 calc R
C55 C -0.0090(6) 0.5701(6) 0.5011(4) 0.041(3) Uani 1 1 d .
H55 H -0.0429 0.5729 0.5336 0.049 Uiso 1 1 calc R
C56 C -0.0345(6) 0.5347(5) 0.4529(5) 0.036(3) Uani 1 1 d .
H56 H -0.0852 0.5123 0.4523 0.043 Uiso 1 1 calc R
C57 C 0.0133(6) 0.5317(5) 0.4052(4) 0.038(3) Uani 1 1 d .
H57 H -0.0047 0.5078 0.3714 0.045 Uiso 1 1 calc R
C58 C 0.0885(6) 0.5635(5) 0.4061(4) 0.033(3) Uani 1 1 d .
H58 H 0.1206 0.5625 0.3726 0.040 Uiso 1 1 calc R
C59 C 0.2714(8) 0.7711(6) 0.1697(5) 0.060(3) Uani 1 1 d .
C60 C 0.2673(10) 0.8323(7) 0.2114(8) 0.123(7) Uani 1 1 d .
H60A H 0.2884 0.8765 0.1935 0.184 Uiso 1 1 calc R
H60B H 0.2987 0.8204 0.2455 0.184 Uiso 1 1 calc R
H60C H 0.2121 0.8404 0.2226 0.184 Uiso 1 1 calc R
C61 C 0.3597(10) 0.7628(8) 0.1602(7) 0.131(7) Uani 1 1 d .
H61A H 0.3702 0.7170 0.1401 0.196 Uiso 1 1 calc R
H61B H 0.3869 0.7625 0.1974 0.196 Uiso 1 1 calc R
H61C H 0.3792 0.8035 0.1370 0.196 Uiso 1 1 calc R
C62 C 0.2392(12) 0.7860(12) 0.1163(9) 0.232(13) Uani 1 1 d U
H62A H 0.2693 0.8253 0.0980 0.348 Uiso 1 1 calc R
H62B H 0.1839 0.8010 0.1209 0.348 Uiso 1 1 calc R
H62C H 0.2417 0.7424 0.0923 0.348 Uiso 1 1 calc R
C63 C 0.0497(6) 0.5827(5) 0.1845(4) 0.031(3) Uani 1 1 d .
C64 C 0.0081(5) 0.6365(5) 0.1433(4) 0.044(3) Uani 1 1 d .
H64A H 0.0042 0.6843 0.1617 0.066 Uiso 1 1 calc R
H64B H -0.0452 0.6186 0.1344 0.066 Uiso 1 1 calc R
H64C H 0.0387 0.6408 0.1077 0.066 Uiso 1 1 calc R
C65 C -0.0073(6) 0.5724(6) 0.2352(4) 0.047(3) Uani 1 1 d .
H65A H 0.0159 0.5383 0.2629 0.070 Uiso 1 1 calc R
H65B H -0.0577 0.5530 0.2211 0.070 Uiso 1 1 calc R
H65C H -0.0164 0.6193 0.2540 0.070 Uiso 1 1 calc R
C66 C 0.0572(5) 0.5110(5) 0.1522(4) 0.036(2) Uani 1 1 d .
H66A H 0.0932 0.5172 0.1195 0.054 Uiso 1 1 calc R
H66B H 0.0050 0.4959 0.1382 0.054 Uiso 1 1 calc R
H66C H 0.0783 0.4737 0.1780 0.054 Uiso 1 1 calc R
Fe1 Fe 0.19627(8) 0.43938(7) 0.31491(5) 0.0250(3) Uani 1 1 d .
N1 N 0.2311(4) 0.1528(4) 0.1680(3) 0.0291(19) Uani 1 1 d .
N2 N 0.2176(4) 0.2682(4) 0.1725(3) 0.0274(19) Uani 1 1 d .
N3 N 0.2540(4) 0.3528(4) 0.2773(3) 0.0253(18) Uani 1 1 d .
N4 N 0.2857(4) 0.7177(4) 0.4587(3) 0.0292(19) Uani 1 1 d .
N5 N 0.2681(4) 0.6013(4) 0.4521(3) 0.0236(18) Uani 1 1 d .
N6 N 0.2775(4) 0.5160(4) 0.3441(3) 0.0224(18) Uani 1 1 d .
O1 O 0.1479(3) 0.3757(3) 0.3696(2) 0.0296(16) Uani 1 1 d .
O2 O 0.1466(3) 0.5103(3) 0.2680(2) 0.0268(15) Uani 1 1 d .
C67 C 0.4691(14) 0.0499(19) 0.283(2) 0.163(11) Uani 1 1 d .
C68 C 0.4524(11) -0.0189(19) 0.2950(12) 0.136(10) Uani 1 1 d .
H68 H 0.4413 -0.0369 0.3324 0.163 Uiso 1 1 calc R
C69 C 0.4531(9) -0.0615(12) 0.2448(16) 0.130(9) Uani 1 1 d .
H69 H 0.4438 -0.1124 0.2473 0.156 Uiso 1 1 calc R
C70 C 0.4664(12) -0.0318(19) 0.1952(12) 0.165(12) Uani 1 1 d .
H70 H 0.4668 -0.0626 0.1624 0.199 Uiso 1 1 calc R
C71 C 0.4801(14) 0.042(3) 0.1867(15) 0.25(3) Uani 1 1 d .
H71 H 0.4879 0.0654 0.1506 0.304 Uiso 1 1 calc R
C72 C 0.4804(12) 0.0774(17) 0.2419(17) 0.17(2) Uani 1 1 d .
H72 H 0.4911 0.1281 0.2429 0.205 Uiso 1 1 calc R
C73 C 0.4655(13) 0.104(2) 0.3300(16) 0.38(3) Uani 1 1 d .
H73A H 0.5191 0.1198 0.3394 0.566 Uiso 1 1 calc R
H73B H 0.4413 0.0811 0.3639 0.566 Uiso 1 1 calc R
H73C H 0.4336 0.1453 0.3177 0.566 Uiso 1 1 calc R

loop_
_atom_site_aniso_label
_atom_site_aniso_U_11
_atom_site_aniso_U_22
_atom_site_aniso_U_33
_atom_site_aniso_U_23
_atom_site_aniso_U_13
_atom_site_aniso_U_12
Ag1 0.0310(4) 0.0312(4) 0.0516(5) -0.0009(4) 0.0064(4) 0.0022(4)
Ag2 0.0302(4) 0.0305(5) 0.0448(5) -0.0065(4) -0.0008(4) -0.0034(4)
Br1 0.0461(7) 0.0712(9) 0.0708(9) -0.0230(7) 0.0097(7) -0.0125(6)
Br2 0.0412(7) 0.0594(8) 0.0591(8) 0.0148(6) -0.0037(6) -0.0011(6)
C1 0.045(6) 0.024(6) 0.019(6) -0.003(5) -0.002(5) -0.004(6)
C2 0.026(7) 0.044(8) 0.032(6) -0.008(5) -0.001(5) -0.027(5)
C3 0.024(6) 0.028(7) 0.028(6) -0.003(5) -0.001(5) -0.016(5)
C4 0.032(6) 0.016(6) 0.025(6) 0.006(5) 0.006(5) 0.006(5)
C5 0.028(6) 0.038(7) 0.036(7) -0.004(5) 0.000(5) 0.008(5)
C6 0.032(6) 0.028(6) 0.032(6) 0.003(5) 0.009(5) -0.001(5)
C7 0.036(6) 0.026(6) 0.051(8) -0.001(6) 0.007(6) -0.015(5)
C8 0.024(6) 0.037(6) 0.034(7) 0.000(5) 0.001(5) -0.010(5)
C9 0.028(5) 0.014(6) 0.036(7) -0.007(5) -0.006(5) -0.004(5)
C10 0.029(6) 0.024(7) 0.028(7) -0.004(5) -0.011(5) 0.001(5)
C11 0.047(6) 0.010(6) 0.045(7) 0.001(6) -0.017(6) 0.001(5)
C12 0.064(8) 0.022(7) 0.046(8) -0.008(6) -0.019(6) 0.005(6)
C13 0.070(8) 0.021(7) 0.033(7) 0.013(6) -0.022(6) -0.018(6)
C14 0.068(8) 0.021(7) 0.033(7) -0.002(6) -0.013(6) -0.012(6)
C15 0.053(7) 0.015(6) 0.020(6) 0.003(5) -0.015(5) -0.023(5)
C16 0.042(7) 0.025(7) 0.020(6) -0.002(5) -0.011(5) -0.014(6)
C17 0.038(6) 0.033(7) 0.047(8) 0.004(6) 0.011(5) -0.001(5)
C18 0.088(9) 0.018(6) 0.057(8) -0.014(6) -0.023(7) 0.008(6)
C19 0.089(10) 0.047(8) 0.037(8) 0.008(6) -0.001(7) 0.011(7)
C20 0.045(7) 0.041(7) 0.037(7) -0.003(6) -0.001(6) -0.009(6)
C21 0.044(8) 0.111(11) 0.063(9) -0.036(8) -0.014(7) 0.026(8)
C22 0.044(8) 0.103(12) 0.125(14) -0.030(10) -0.054(9) 0.029(8)
C23 0.057(9) 0.076(9) 0.077(10) -0.029(9) 0.015(8) 0.009(7)
C24 0.056(8) 0.065(8) 0.040(8) 0.007(7) 0.010(7) 0.009(7)
C25 0.024(7) 0.039(6) 0.051(8) 0.009(6) -0.001(6) -0.002(6)
C26 0.098(10) 0.027(7) 0.025(7) 0.007(6) -0.007(7) 0.000(6)
C27 0.100(11) 0.028(8) 0.197(18) 0.047(9) -0.065(12) -0.002(7)
C28 0.167(16) 0.031(8) 0.116(13) -0.002(8) -0.059(11) 0.017(9)
C29 0.122(12) 0.036(8) 0.128(13) 0.045(9) -0.021(11) -0.008(8)
C30 0.052(7) 0.038(6) 0.028(6) 0.014(5) 0.005(6) -0.011(6)
C31 0.044(7) 0.027(6) 0.043(7) -0.003(5) 0.005(5) -0.010(5)
C32 0.072(8) 0.046(7) 0.042(7) 0.007(6) -0.005(6) -0.021(7)
C33 0.048(7) 0.036(6) 0.027(6) -0.008(5) 0.005(5) -0.010(6)
C34 0.036(6) 0.035(7) 0.018(5) -0.007(6) -0.008(5) -0.002(6)
C35 0.039(7) 0.025(7) 0.038(7) -0.007(5) -0.004(5) 0.004(5)
C36 0.027(6) 0.037(7) 0.010(5) -0.007(5) -0.004(5) 0.007(5)
C37 0.025(5) 0.014(6) 0.035(6) -0.009(5) 0.007(5) 0.009(4)
C38 0.044(7) 0.034(7) 0.021(6) -0.013(5) -0.003(5) 0.013(5)
C39 0.060(8) 0.031(7) 0.045(8) 0.009(6) -0.020(6) 0.008(6)
C40 0.058(7) 0.032(6) 0.049(8) -0.013(6) -0.030(7) 0.021(6)
C41 0.038(6) 0.041(7) 0.030(6) -0.008(5) -0.012(5) 0.000(5)
C42 0.026(6) 0.014(6) 0.033(7) -0.005(5) -0.002(5) -0.004(5)
C43 0.033(6) 0.018(6) 0.033(6) -0.012(5) 0.004(5) 0.000(5)
C44 0.047(7) 0.019(6) 0.026(6) 0.011(5) -0.005(6) 0.002(5)
C45 0.056(8) 0.046(8) 0.025(7) 0.000(6) -0.004(6) -0.005(6)
C46 0.062(9) 0.043(8) 0.044(8) 0.018(6) 0.009(7) -0.002(7)
C47 0.050(8) 0.025(6) 0.035(7) 0.003(5) 0.005(6) 0.009(6)
C48 0.038(7) 0.024(6) 0.028(7) -0.001(5) 0.006(5) 0.009(5)
C49 0.037(7) 0.015(6) 0.016(6) 0.003(5) 0.004(5) 0.004(5)
C50 0.037(6) 0.013(6) 0.056(8) -0.014(6) 0.011(5) -0.002(5)
C51 0.061(8) 0.035(8) 0.111(11) 0.014(8) 0.005(8) -0.003(6)
C52 0.070(9) 0.039(7) 0.088(10) -0.042(7) 0.016(7) -0.023(6)
C53 0.032(7) 0.026(6) 0.040(7) -0.008(5) -0.013(6) 0.006(5)
C54 0.035(8) 0.056(8) 0.037(7) 0.005(6) 0.000(6) 0.013(6)
C55 0.037(8) 0.057(8) 0.028(7) -0.010(6) 0.013(6) 0.012(6)
C56 0.036(7) 0.037(6) 0.034(7) 0.012(6) -0.001(7) -0.006(5)
C57 0.053(8) 0.026(6) 0.035(7) 0.006(5) -0.008(6) 0.005(6)
C58 0.035(7) 0.022(6) 0.043(7) 0.005(5) 0.005(6) -0.005(5)
C59 0.087(10) 0.034(7) 0.058(9) 0.026(7) -0.004(7) -0.008(7)
C60 0.155(17) 0.036(10) 0.178(18) 0.036(11) 0.053(13) -0.014(9)
C61 0.155(17) 0.078(11) 0.160(18) 0.040(11) 0.065(14) -0.010(11)
C62 0.22(2) 0.25(2) 0.22(2) 0.222(19) -0.149(17) -0.193(18)
C63 0.032(6) 0.036(6) 0.025(6) 0.004(5) 0.007(6) 0.020(5)
C64 0.052(7) 0.038(6) 0.042(7) 0.012(6) -0.009(6) 0.012(6)
C65 0.036(7) 0.067(8) 0.037(7) -0.003(6) -0.003(6) 0.006(6)
C66 0.039(6) 0.040(6) 0.029(6) -0.002(5) 0.003(5) 0.007(5)
Fe1 0.0308(8) 0.0184(8) 0.0257(8) 0.0023(7) -0.0019(7) 0.0007(6)
N1 0.030(5) 0.026(5) 0.032(5) -0.002(4) 0.003(4) -0.001(5)
N2 0.029(5) 0.029(5) 0.025(5) -0.004(4) -0.006(4) 0.002(5)
N3 0.023(4) 0.026(5) 0.027(5) 0.004(4) -0.001(4) 0.003(4)
N4 0.028(5) 0.017(5) 0.043(5) 0.000(4) 0.008(4) 0.003(4)
N5 0.024(5) 0.020(5) 0.027(5) 0.001(4) -0.003(4) -0.003(4)
N6 0.031(5) 0.012(4) 0.024(5) -0.001(4) 0.006(4) 0.007(3)
O1 0.041(4) 0.013(4) 0.035(4) 0.006(3) 0.002(3) -0.007(3)
O2 0.033(4) 0.020(4) 0.027(4) 0.004(3) -0.003(3) 0.004(3)
C67 0.074(17) 0.14(2) 0.28(4) 0.00(3) -0.05(2) 0.014(16)
C68 0.075(13) 0.20(3) 0.13(2) 0.12(2) -0.060(14) -0.030(17)
C69 0.044(10) 0.129(17) 0.22(3) 0.10(2) -0.068(17) -0.027(11)
C70 0.077(14) 0.29(4) 0.128(19) 0.09(2) -0.011(14) 0.10(2)
C71 0.055(13) 0.48(6) 0.23(3) 0.30(4) 0.071(19) 0.10(2)
C72 0.027(9) 0.21(3) 0.28(4) 0.20(4) 0.03(2) 0.012(12)
C73 0.085(17) 0.52(6) 0.53(7) -0.39(6) -0.09(3) 0.10(3)

loop_
_atom_type_symbol
_atom_type_description
_atom_type_scat_dispersion_real
_atom_type_scat_dispersion_imag
_atom_type_scat_source
C C 0.0033 0.0016 'International Tables Vol C Tables 4.2.6.8 and 6.1.1.4'
H H 0.0000 0.0000 'International Tables Vol C Tables 4.2.6.8 and 6.1.1.4'
N N 0.0061 0.0033 'International Tables Vol C Tables 4.2.6.8 and 6.1.1.4'
O O 0.0106 0.0060 'International Tables Vol C Tables 4.2.6.8 and 6.1.1.4'
Fe Fe 0.3463 0.8444 'International Tables Vol C Tables 4.2.6.8 and 6.1.1.4'
Br Br -0.2901 2.4595 'International Tables Vol C Tables 4.2.6.8 and 6.1.1.4'
Ag Ag -0.8971 1.1015 'International Tables Vol C Tables 4.2.6.8 and 6.1.1.4'

loop_
_geom_angle_atom_site_label_1
_geom_angle_atom_site_label_2
_geom_angle_atom_site_label_3
_geom_angle
C1 Ag1 Br1 162.5(2)
C34 Ag2 Br2 171.3(3)
N1 C1 N2 103.7(8)
N1 C1 Ag1 126.3(7)
N2 C1 Ag1 129.8(7)
C3 C2 N1 108.4(8)
C3 C2 H2 125.8
N1 C2 H2 125.8
C2 C3 N2 104.9(8)
C2 C3 C20 129.1(9)
N2 C3 C20 125.8(8)
N2 C4 C5 109.6(7)
N2 C4 C9 108.7(7)
C5 C4 C9 114.0(7)
N2 C4 H4 108.1
C5 C4 H4 108.1
C9 C4 H4 108.1
C4 C5 C6 111.3(8)
C4 C5 H5A 109.4
C6 C5 H5A 109.4
C4 C5 H5B 109.4
C6 C5 H5B 109.4
H5A C5 H5B 108.0
C7 C6 C5 109.5(8)
C7 C6 H6A 109.8
C5 C6 H6A 109.8
C7 C6 H6B 109.8
C5 C6 H6B 109.8
H6A C6 H6B 108.2
C8 C7 C6 111.7(8)
C8 C7 H7A 109.3
C6 C7 H7A 109.3
C8 C7 H7B 109.3
C6 C7 H7B 109.3
H7A C7 H7B 107.9
C7 C8 C9 112.5(8)
C7 C8 H8A 109.1
C9 C8 H8A 109.1
C7 C8 H8B 109.1
C9 C8 H8B 109.1
H8A C8 H8B 107.8
N3 C9 C4 109.3(7)
N3 C9 C8 110.5(7)
C4 C9 C8 111.0(7)
N3 C9 H9 108.7
C4 C9 H9 108.7
C8 C9 H9 108.7
N3 C10 C11 127.3(9)
N3 C10 H10 116.4
C11 C10 H10 116.4
C12 C11 C10 116.8(10)
C12 C11 C16 118.9(10)
C10 C11 C16 124.2(8)
C13 C12 C11 121.8(10)
C13 C12 H12 119.1
C11 C12 H12 119.1
C14 C13 C12 117.2(9)
C14 C13 C26 123.3(10)
C12 C13 C26 119.5(11)
C15 C14 C13 124.0(10)
C15 C14 H14 118.0
C13 C14 H14 118.0
C14 C15 C16 119.9(10)
C14 C15 C30 120.5(9)
C16 C15 C30 119.6(8)
O1 C16 C15 121.4(9)
O1 C16 C11 120.5(9)
C15 C16 C11 118.1(9)
C18 C17 C19 114.6(9)
C18 C17 N1 111.4(8)
C19 C17 N1 107.8(8)
C18 C17 H17 107.6
C19 C17 H17 107.6
N1 C17 H17 107.6
C17 C18 H18A 109.5
C17 C18 H18B 109.5
H18A C18 H18B 109.5
C17 C18 H18C 109.5
H18A C18 H18C 109.5
H18B C18 H18C 109.5
C17 C19 H19A 109.5
C17 C19 H19B 109.5
H19A C19 H19B 109.5
C17 C19 H19C 109.5
H19A C19 H19C 109.5
H19B C19 H19C 109.5
C25 C20 C21 117.2(10)
C25 C20 C3 120.8(9)
C21 C20 C3 121.9(9)
C22 C21 C20 120.7(11)
C22 C21 H21 119.7
C20 C21 H21 119.7
C21 C22 C23 120.4(12)
C21 C22 H22 119.8
C23 C22 H22 119.8
C24 C23 C22 119.4(11)
C24 C23 H23 120.3
C22 C23 H23 120.3
C23 C24 C25 121.5(11)
C23 C24 H24 119.3
C25 C24 H24 119.3
C24 C25 C20 120.5(10)
C24 C25 H25 119.8
C20 C25 H25 119.8
C27 C26 C28 117.9(12)
C27 C26 C13 110.2(9)
C28 C26 C13 111.5(9)
C27 C26 C29 105.6(10)
C28 C26 C29 101.3(10)
C13 C26 C29 109.6(10)
C26 C27 H27A 109.5
C26 C27 H27B 109.5
H27A C27 H27B 109.5
C26 C27 H27C 109.5
H27A C27 H27C 109.5
H27B C27 H27C 109.5
C26 C28 H28A 109.5
C26 C28 H28B 109.5
H28A C28 H28B 109.5
C26 C28 H28C 109.5
H28A C28 H28C 109.5
H28B C28 H28C 109.5
C26 C29 H29A 109.5
C26 C29 H29B 109.5
H29A C29 H29B 109.5
C26 C29 H29C 109.5
H29A C29 H29C 109.5
H29B C29 H29C 109.5
C31 C30 C33 112.1(8)
C31 C30 C32 105.1(8)
C33 C30 C32 107.6(8)
C31 C30 C15 110.3(8)
C33 C30 C15 109.5(8)
C32 C30 C15 112.1(8)
C30 C31 H31A 109.5
C30 C31 H31B 109.5
H31A C31 H31B 109.5
C30 C31 H31C 109.5
H31A C31 H31C 109.5
H31B C31 H31C 109.5
C30 C32 H32A 109.5
C30 C32 H32B 109.5
H32A C32 H32B 109.5
C30 C32 H32C 109.5
H32A C32 H32C 109.5
H32B C32 H32C 109.5
C30 C33 H33A 109.5
C30 C33 H33B 109.5
H33A C33 H33B 109.5
C30 C33 H33C 109.5
H33A C33 H33C 109.5
H33B C33 H33C 109.5
N4 C34 N5 105.5(7)
N4 C34 Ag2 122.9(7)
N5 C34 Ag2 131.6(7)
C36 C35 N4 108.2(8)
C36 C35 H35 125.9
N4 C35 H35 125.9
C35 C36 N5 105.7(8)
C35 C36 C53 127.0(9)
N5 C36 C53 127.3(8)
N5 C37 C42 113.9(7)
N5 C37 C38 110.0(7)
C42 C37 C38 110.1(7)
N5 C37 H37 107.5
C42 C37 H37 107.5
C38 C37 H37 107.5
C39 C38 C37 110.9(8)
C39 C38 H38A 109.5
C37 C38 H38A 109.5
C39 C38 H38B 109.5
C37 C38 H38B 109.5
H38A C38 H38B 108.0
C40 C39 C38 109.1(8)
C40 C39 H39A 109.9
C38 C39 H39A 109.9
C40 C39 H39B 109.9
C38 C39 H39B 109.9
H39A C39 H39B 108.3
C39 C40 C41 109.6(8)
C39 C40 H40A 109.8
C41 C40 H40A 109.8
C39 C40 H40B 109.8
C41 C40 H40B 109.8
H40A C40 H40B 108.2
C40 C41 C42 113.5(8)
C40 C41 H41A 108.9
C42 C41 H41A 108.9
C40 C41 H41B 108.9
C42 C41 H41B 108.9
H41A C41 H41B 107.7
N6 C42 C37 112.1(7)
N6 C42 C41 108.8(7)
C37 C42 C41 112.5(8)
N6 C42 H42 107.7
C37 C42 H42 107.7
C41 C42 H42 107.7
N6 C43 C44 127.6(9)
N6 C43 H43 116.2
C44 C43 H43 116.2
C45 C44 C49 121.2(9)
C45 C44 C43 114.9(9)
C49 C44 C43 123.9(8)
C46 C45 C44 122.0(10)
C46 C45 H45 119.0
C44 C45 H45 119.0
C45 C46 C47 115.8(10)
C45 C46 C59 121.9(11)
C47 C46 C59 122.3(10)
C46 C47 C48 126.2(10)
C46 C47 H47 116.9
C48 C47 H47 116.9
C47 C48 C49 116.4(9)
C47 C48 C63 123.1(9)
C49 C48 C63 120.5(9)
O2 C49 C44 121.2(8)
O2 C49 C48 120.6(8)
C44 C49 C48 118.1(8)
N4 C50 C51 110.2(8)
N4 C50 C52 108.1(8)
C51 C50 C52 114.7(9)
N4 C50 H50 107.9
C51 C50 H50 107.9
C52 C50 H50 107.9
C50 C51 H51A 109.5
C50 C51 H51B 109.5
H51A C51 H51B 109.5
C50 C51 H51C 109.5
H51A C51 H51C 109.5
H51B C51 H51C 109.5
C50 C52 H52A 109.5
C50 C52 H52B 109.5
H52A C52 H52B 109.5
C50 C52 H52C 109.5
H52A C52 H52C 109.5
H52B C52 H52C 109.5
C58 C53 C54 119.3(9)
C58 C53 C36 121.4(9)
C54 C53 C36 118.9(9)
C55 C54 C53 118.6(10)
C55 C54 H54 120.7
C53 C54 H54 120.7
C56 C55 C54 121.6(9)
C56 C55 H55 119.2
C54 C55 H55 119.2
C55 C56 C57 119.8(9)
C55 C56 H56 120.1
C57 C56 H56 120.1
C56 C57 C58 120.3(9)
C56 C57 H57 119.9
C58 C57 H57 119.9
C53 C58 C57 120.4(9)
C53 C58 H58 119.8
C57 C58 H58 119.8
C62 C59 C60 114.6(15)
C62 C59 C61 106.1(14)
C60 C59 C61 102.6(12)
C62 C59 C46 113.8(12)
C60 C59 C46 107.5(10)
C61 C59 C46 111.8(10)
C59 C60 H60A 109.5
C59 C60 H60B 109.5
H60A C60 H60B 109.5
C59 C60 H60C 109.5
H60A C60 H60C 109.5
H60B C60 H60C 109.5
C59 C61 H61A 109.5
C59 C61 H61B 109.5
H61A C61 H61B 109.5
C59 C61 H61C 109.5
H61A C61 H61C 109.5
H61B C61 H61C 109.5
C59 C62 H62A 109.5
C59 C62 H62B 109.5
H62A C62 H62B 109.5
C59 C62 H62C 109.5
H62A C62 H62C 109.5
H62B C62 H62C 109.5
C48 C63 C66 112.3(7)
C48 C63 C65 110.9(8)
C66 C63 C65 109.0(8)
C48 C63 C64 112.0(8)
C66 C63 C64 106.7(8)
C65 C63 C64 105.7(7)
C63 C64 H64A 109.5
C63 C64 H64B 109.5
H64A C64 H64B 109.5
C63 C64 H64C 109.5
H64A C64 H64C 109.5
H64B C64 H64C 109.5
C63 C65 H65A 109.5
C63 C65 H65B 109.5
H65A C65 H65B 109.5
C63 C65 H65C 109.5
H65A C65 H65C 109.5
H65B C65 H65C 109.5
C63 C66 H66A 109.5
C63 C66 H66B 109.5
H66A C66 H66B 109.5
C63 C66 H66C 109.5
H66A C66 H66C 109.5
H66B C66 H66C 109.5
O2 Fe1 O1 128.0(3)
O2 Fe1 N3 119.7(3)
O1 Fe1 N3 90.6(3)
O2 Fe1 N6 90.8(3)
O1 Fe1 N6 118.7(3)
N3 Fe1 N6 110.4(3)
C1 N1 C2 111.3(8)
C1 N1 C17 122.7(8)
C2 N1 C17 125.8(8)
C1 N2 C3 111.6(8)
C1 N2 C4 123.0(8)
C3 N2 C4 125.4(8)
C10 N3 C9 116.9(8)
C10 N3 Fe1 122.9(6)
C9 N3 Fe1 120.1(6)
C34 N4 C35 110.9(7)
C34 N4 C50 124.4(7)
C35 N4 C50 124.7(8)
C34 N5 C36 109.8(7)
C34 N5 C37 123.2(7)
C36 N5 C37 127.0(7)
C43 N6 C42 118.1(7)
C43 N6 Fe1 121.2(6)
C42 N6 Fe1 120.7(5)
C16 O1 Fe1 132.0(6)
C49 O2 Fe1 131.9(6)
C72 C67 C68 131(4)
C72 C67 C73 110(4)
C68 C67 C73 118(5)
C67 C68 C69 111(3)
C67 C68 H68 124.5
C69 C68 H68 124.5
C70 C69 C68 120(2)
C70 C69 H69 119.9
C68 C69 H69 119.9
C69 C70 C71 125(3)
C69 C70 H70 117.7
C71 C70 H70 117.7
C70 C71 C72 108.2(17)
C70 C71 H71 125.9
C72 C71 H71 125.9
C67 C72 C71 125(4)
C67 C72 H72 117.6
C71 C72 H72 117.6
C67 C73 H73A 109.5
C67 C73 H73B 109.5
H73A C73 H73B 109.5
C67 C73 H73C 109.5
H73A C73 H73C 109.5
H73B C73 H73C 109.5

loop_
_geom_bond_atom_site_label_1
_geom_bond_atom_site_label_2
_geom_bond_distance
Ag1 C1 2.111(9)
Ag1 Br1 2.4736(14)
Ag2 C34 2.099(9)
Ag2 Br2 2.4399(13)
C1 N1 1.354(11)
C1 N2 1.364(11)
C2 C3 1.350(13)
C2 N1 1.358(11)
C2 H2 0.9500
C3 N2 1.387(11)
C3 C20 1.464(13)
C4 N2 1.481(11)
C4 C5 1.516(12)
C4 C9 1.545(12)
C4 H4 1.0000
C5 C6 1.552(12)
C5 H5A 0.9900
C5 H5B 0.9900
C6 C7 1.496(12)
C6 H6A 0.9900
C6 H6B 0.9900
C7 C8 1.487(12)
C7 H7A 0.9900
C7 H7B 0.9900
C8 C9 1.553(12)
C8 H8A 0.9900
C8 H8B 0.9900
C9 N3 1.471(11)
C9 H9 1.0000
C10 N3 1.295(11)
C10 C11 1.435(13)
C10 H10 0.9500
C11 C12 1.414(13)
C11 C16 1.452(13)
C12 C13 1.407(14)
C12 H12 0.9500
C13 C14 1.381(14)
C13 C26 1.526(14)
C14 C15 1.378(13)
C14 H14 0.9500
C15 C16 1.412(12)
C15 C30 1.549(13)
C16 O1 1.317(10)
C17 C18 1.496(13)
C17 C19 1.514(14)
C17 N1 1.515(12)
C17 H17 1.0000
C18 H18A 0.9800
C18 H18B 0.9800
C18 H18C 0.9800
C19 H19A 0.9800
C19 H19B 0.9800
C19 H19C 0.9800
C20 C25 1.396(13)
C20 C21 1.415(14)
C21 C22 1.375(15)
C21 H21 0.9500
C22 C23 1.385(17)
C22 H22 0.9500
C23 C24 1.355(15)
C23 H23 0.9500
C24 C25 1.381(13)
C24 H24 0.9500
C25 H25 0.9500
C26 C27 1.433(15)
C26 C28 1.510(15)
C26 C29 1.598(16)
C27 H27A 0.9800
C27 H27B 0.9800
C27 H27C 0.9800
C28 H28A 0.9800
C28 H28B 0.9800
C28 H28C 0.9800
C29 H29A 0.9800
C29 H29B 0.9800
C29 H29C 0.9800
C30 C31 1.502(13)
C30 C33 1.525(12)
C30 C32 1.538(13)
C31 H31A 0.9800
C31 H31B 0.9800
C31 H31C 0.9800
C32 H32A 0.9800
C32 H32B 0.9800
C32 H32C 0.9800
C33 H33A 0.9800
C33 H33B 0.9800
C33 H33C 0.9800
C34 N4 1.347(11)
C34 N5 1.376(11)
C35 C36 1.357(12)
C35 N4 1.373(11)
C35 H35 0.9500
C36 N5 1.408(10)
C36 C53 1.463(12)
C37 N5 1.477(10)
C37 C42 1.481(12)
C37 C38 1.544(12)
C37 H37 1.0000
C38 C39 1.527(13)
C38 H38A 0.9900
C38 H38B 0.9900
C39 C40 1.499(14)
C39 H39A 0.9900
C39 H39B 0.9900
C40 C41 1.516(12)
C40 H40A 0.9900
C40 H40B 0.9900
C41 C42 1.527(12)
C41 H41A 0.9900
C41 H41B 0.9900
C42 N6 1.454(11)
C42 H42 1.0000
C43 N6 1.301(10)
C43 C44 1.460(13)
C43 H43 0.9500
C44 C45 1.403(13)
C44 C49 1.416(12)
C45 C46 1.374(14)
C45 H45 0.9500
C46 C47 1.387(14)
C46 C59 1.542(15)
C47 C48 1.407(13)
C47 H47 0.9500
C48 C49 1.427(12)
C48 C63 1.499(13)
C49 O2 1.319(10)
C50 N4 1.476(11)
C50 C51 1.482(14)
C50 C52 1.502(13)
C50 H50 1.0000
C51 H51A 0.9800
C51 H51B 0.9800
C51 H51C 0.9800
C52 H52A 0.9800
C52 H52B 0.9800
C52 H52C 0.9800
C53 C58 1.369(13)
C53 C54 1.427(13)
C54 C55 1.384(13)
C54 H54 0.9500
C55 C56 1.368(13)
C55 H55 0.9500
C56 C57 1.374(12)
C56 H56 0.9500
C57 C58 1.398(13)
C57 H57 0.9500
C58 H58 0.9500
C59 C62 1.383(18)
C59 C60 1.489(18)
C59 C61 1.516(18)
C60 H60A 0.9800
C60 H60B 0.9800
C60 H60C 0.9800
C61 H61A 0.9800
C61 H61B 0.9800
C61 H61C 0.9800
C62 H62A 0.9800
C62 H62B 0.9800
C62 H62C 0.9800
C63 C66 1.523(12)
C63 C65 1.535(13)
C63 C64 1.547(12)
C64 H64A 0.9800
C64 H64B 0.9800
C64 H64C 0.9800
C65 H65A 0.9800
C65 H65B 0.9800
C65 H65C 0.9800
C66 H66A 0.9800
C66 H66B 0.9800
C66 H66C 0.9800
Fe1 O2 1.896(6)
Fe1 O1 1.912(6)
Fe1 N3 2.062(7)
Fe1 N6 2.081(7)
C67 C72 1.10(4)
C67 C68 1.33(3)
C67 C73 1.47(3)
C68 C69 1.41(3)
C68 H68 0.9500
C69 C70 1.30(3)
C69 H69 0.9500
C70 C71 1.40(5)
C70 H70 0.9500
C71 C72 1.44(6)
C71 H71 0.9500
C72 H72 0.9500
C73 H73A 0.9800
C73 H73B 0.9800
C73 H73C 0.9800

loop_
_geom_torsion_atom_site_label_1
_geom_torsion_atom_site_label_2
_geom_torsion_atom_site_label_3
_geom_torsion_atom_site_label_4
_geom_torsion
Br1 Ag1 C1 N1 -133.0(7)
Br1 Ag1 C1 N2 51.7(14)
N1 C2 C3 N2 2.0(10)
N1 C2 C3 C20 178.4(9)
N2 C4 C5 C6 -173.0(7)
C9 C4 C5 C6 -50.9(10)
C4 C5 C6 C7 56.6(10)
C5 C6 C7 C8 -60.7(10)
C6 C7 C8 C9 58.2(10)
N2 C4 C9 N3 -68.5(9)
C5 C4 C9 N3 168.9(7)
N2 C4 C9 C8 169.4(7)
C5 C4 C9 C8 46.8(10)
C7 C8 C9 N3 -171.1(7)
C7 C8 C9 C4 -49.7(10)
N3 C10 C11 C12 -179.5(9)
N3 C10 C11 C16 3.3(14)
C10 C11 C12 C13 -176.6(8)
C16 C11 C12 C13 0.7(14)
C11 C12 C13 C14 -0.2(14)
C11 C12 C13 C26 179.7(9)
C12 C13 C14 C15 1.0(15)
C26 C13 C14 C15 -178.9(9)
C13 C14 C15 C16 -2.3(14)
C13 C14 C15 C30 177.3(9)
C14 C15 C16 O1 -177.2(8)
C30 C15 C16 O1 3.3(12)
C14 C15 C16 C11 2.7(12)
C30 C15 C16 C11 -176.9(8)
C12 C11 C16 O1 177.9(8)
C10 C11 C16 O1 -4.9(14)
C12 C11 C16 C15 -2.0(13)
C10 C11 C16 C15 175.2(8)
C2 C3 C20 C25 104.9(12)
N2 C3 C20 C25 -79.4(13)
C2 C3 C20 C21 -78.8(15)
N2 C3 C20 C21 96.9(13)
C25 C20 C21 C22 -2.7(17)
C3 C20 C21 C22 -179.2(11)
C20 C21 C22 C23 -3(2)
C21 C22 C23 C24 5(2)
C22 C23 C24 C25 -2.3(19)
C23 C24 C25 C20 -3.5(17)
C21 C20 C25 C24 5.9(15)
C3 C20 C25 C24 -177.6(9)
C14 C13 C26 C27 -100.3(14)
C12 C13 C26 C27 79.8(13)
C14 C13 C26 C28 126.8(12)
C12 C13 C26 C28 -53.0(14)
C14 C13 C26 C29 15.5(14)
C12 C13 C26 C29 -164.4(10)
C14 C15 C30 C31 -120.7(9)
C16 C15 C30 C31 58.9(11)
C14 C15 C30 C33 115.5(9)
C16 C15 C30 C33 -65.0(10)
C14 C15 C30 C32 -3.9(12)
C16 C15 C30 C32 175.6(8)
Br2 Ag2 C34 N4 99.3(19)
Br2 Ag2 C34 N5 -77(2)
N4 C35 C36 N5 0.3(10)
N4 C35 C36 C53 -178.7(9)
N5 C37 C38 C39 176.4(8)
C42 C37 C38 C39 -57.3(10)
C37 C38 C39 C40 61.4(11)
C38 C39 C40 C41 -59.0(11)
C39 C40 C41 C42 54.9(11)
N5 C37 C42 N6 -61.3(9)
C38 C37 C42 N6 174.6(7)
N5 C37 C42 C41 175.6(7)
C38 C37 C42 C41 51.5(10)
C40 C41 C42 N6 -176.8(8)
C40 C41 C42 C37 -51.9(11)
N6 C43 C44 C45 -172.9(9)
N6 C43 C44 C49 6.9(15)
C49 C44 C45 C46 0.4(15)
C43 C44 C45 C46 -179.7(9)
C44 C45 C46 C47 3.4(15)
C44 C45 C46 C59 -176.7(10)
C45 C46 C47 C48 -2.6(15)
C59 C46 C47 C48 177.5(10)
C46 C47 C48 C49 -2.0(14)
C46 C47 C48 C63 178.6(9)
C45 C44 C49 O2 172.9(8)
C43 C44 C49 O2 -6.9(14)
C45 C44 C49 C48 -5.1(13)
C43 C44 C49 C48 175.0(8)
C47 C48 C49 O2 -172.4(8)
C63 C48 C49 O2 7.1(12)
C47 C48 C49 C44 5.7(12)
C63 C48 C49 C44 -174.9(8)
C35 C36 C53 C58 110.1(11)
N5 C36 C53 C58 -68.7(13)
C35 C36 C53 C54 -62.3(13)
N5 C36 C53 C54 118.9(10)
C58 C53 C54 C55 3.8(14)
C36 C53 C54 C55 176.4(9)
C53 C54 C55 C56 -0.9(15)
C54 C55 C56 C57 -1.5(15)
C55 C56 C57 C58 1.1(14)
C54 C53 C58 C57 -4.3(13)
C36 C53 C58 C57 -176.7(8)
C56 C57 C58 C53 1.9(14)
C45 C46 C59 C62 163.1(17)
C47 C46 C59 C62 -17(2)
C45 C46 C59 C60 -68.9(15)
C47 C46 C59 C60 111.0(13)
C45 C46 C59 C61 42.9(16)
C47 C46 C59 C61 -137.2(12)
C47 C48 C63 C66 111.2(9)
C49 C48 C63 C66 -68.2(11)
C47 C48 C63 C65 -126.6(9)
C49 C48 C63 C65 54.0(11)
C47 C48 C63 C64 -8.8(12)
C49 C48 C63 C64 171.8(8)
N2 C1 N1 C2 1.7(9)
Ag1 C1 N1 C2 -174.6(6)
N2 C1 N1 C17 -173.2(7)
Ag1 C1 N1 C17 10.5(11)
C3 C2 N1 C1 -2.4(11)
C3 C2 N1 C17 172.2(8)
C18 C17 N1 C1 -128.4(9)
C19 C17 N1 C1 105.1(10)
C18 C17 N1 C2 57.5(12)
C19 C17 N1 C2 -69.0(11)
N1 C1 N2 C3 -0.4(9)
Ag1 C1 N2 C3 175.8(6)
N1 C1 N2 C4 -179.4(7)
Ag1 C1 N2 C4 -3.3(12)
C2 C3 N2 C1 -1.0(10)
C20 C3 N2 C1 -177.6(9)
C2 C3 N2 C4 178.0(8)
C20 C3 N2 C4 1.5(14)
C5 C4 N2 C1 65.1(10)
C9 C4 N2 C1 -60.1(10)
C5 C4 N2 C3 -113.8(9)
C9 C4 N2 C3 121.0(9)
C11 C10 N3 C9 -174.9(8)
C11 C10 N3 Fe1 9.4(12)
C4 C9 N3 C10 94.5(9)
C8 C9 N3 C10 -143.2(8)
C4 C9 N3 Fe1 -89.6(7)
C8 C9 N3 Fe1 32.7(9)
O2 Fe1 N3 C10 -150.6(6)
O1 Fe1 N3 C10 -15.0(7)
N6 Fe1 N3 C10 106.1(7)
O2 Fe1 N3 C9 33.8(7)
O1 Fe1 N3 C9 169.4(6)
N6 Fe1 N3 C9 -69.5(6)
N5 C34 N4 C35 -1.3(10)
Ag2 C34 N4 C35 -178.5(6)
N5 C34 N4 C50 177.3(8)
Ag2 C34 N4 C50 0.1(12)
C36 C35 N4 C34 0.7(11)
C36 C35 N4 C50 -177.9(8)
C51 C50 N4 C34 127.8(10)
C52 C50 N4 C34 -106.1(10)
C51 C50 N4 C35 -53.8(12)
C52 C50 N4 C35 72.3(12)
N4 C34 N5 C36 1.5(9)
Ag2 C34 N5 C36 178.3(7)
N4 C34 N5 C37 -177.6(8)
Ag2 C34 N5 C37 -0.8(13)
C35 C36 N5 C34 -1.1(10)
C53 C36 N5 C34 177.9(9)
C35 C36 N5 C37 178.0(8)
C53 C36 N5 C37 -3.0(14)
C42 C37 N5 C34 -63.7(11)
C38 C37 N5 C34 60.5(11)
C42 C37 N5 C36 117.4(9)
C38 C37 N5 C36 -118.5(9)
C44 C43 N6 C42 -174.1(8)
C44 C43 N6 Fe1 8.0(12)
C37 C42 N6 C43 94.5(9)
C41 C42 N6 C43 -140.4(8)
C37 C42 N6 Fe1 -87.6(7)
C41 C42 N6 Fe1 37.5(9)
O2 Fe1 N6 C43 -16.5(6)
O1 Fe1 N6 C43 -151.7(6)
N3 Fe1 N6 C43 105.7(6)
O2 Fe1 N6 C42 165.7(6)
O1 Fe1 N6 C42 30.5(7)
N3 Fe1 N6 C42 -72.1(6)
C15 C16 O1 Fe1 171.8(6)
C11 C16 O1 Fe1 -8.1(12)
O2 Fe1 O1 C16 144.8(7)
N3 Fe1 O1 C16 15.2(7)
N6 Fe1 O1 C16 -98.6(7)
C44 C49 O2 Fe1 -10.3(12)
C48 C49 O2 Fe1 167.7(6)
O1 Fe1 O2 C49 147.2(7)
N3 Fe1 O2 C49 -95.3(7)
N6 Fe1 O2 C49 18.9(7)
C72 C67 C68 C69 3(4)
C73 C67 C68 C69 175.7(17)
C67 C68 C69 C70 -2(3)
C68 C69 C70 C71 -1(3)
C69 C70 C71 C72 3(3)
C68 C67 C72 C71 0(5)
C73 C67 C72 C71 -174(2)
C70 C71 C72 C67 -2(4)
